data_1534555
loop_
_publ_author_name
'Schaefer, G.'
'Carrillo-Cabrera, W.'
'Schnelle, W.'
'Borrmann, H.'
'Kniep, R.'

_publ_section_title
;
 Synthesis and crystal structure of ((N H4)x Co3/2-x/2) (H2 O)2 (B P2 O8)
 * (1-x)(H2 O) (x = 0.5)
;
_journal_name_full 'Zeitschrift fuer Anorganische und Allgemeine Chemie'
_journal_page_first 289
_journal_page_last 294
_journal_volume 628
_journal_year 2002
_chemical_formula_sum 'B Co1.25 H7 N0.5 O10.5 P2'
_chemical_name_systematic '((N H4)0.5 Co1.25 (H2 O)2) (B P2 O8) (H2 O)0.5'
_space_group_IT_number 170
_symmetry_space_group_name_Hall 'P 65'
_symmetry_space_group_name_H-M 'P 65'
_cell_angle_alpha 90
_cell_angle_beta 90
_cell_angle_gamma 120
_cell_formula_units_Z 6
_cell_length_a 9.4914
_cell_length_b 9.4914
_cell_length_c 15.5825
_cell_volume 1215.705
_citation_journal_id_ASTM ZAACAB
_cod_data_source_file Schaefer_ZAACAB_2002_344.cif
_cod_data_source_block H7B1Co1.25N0.5O10.5P2
_cod_original_formula_sum 'H7 B1 Co1.25 N0.5 O10.5 P2'
_cod_database_code 1534555

loop_
_symmetry_equiv_pos_as_xyz
x,y,z
x-y,x,z+5/6
-y,x-y,z+2/3
-x,-y,z+1/2
-x+y,-x,z+1/3
y,-x+y,z+1/6

loop_
_atom_site_label
_atom_site_type_symbol
_atom_site_fract_x
_atom_site_fract_y
_atom_site_fract_z
_atom_site_occupancy
_atom_site_U_iso_or_equiv
N1 N-3 0.166 0.016 0.0236 0.5 0.0
O5 O-2 0.3182 0.3922 0.0564 1 0.0
Co1 Co+2 0.55152 0.44931 0.09453 1 0.0
O7 O-2 0.4844 0.8529 0.1397 1 0.0
O4 O-2 0.0221 0.2123 0.0769 1 0.0
O8 O-2 0.1291 0.5089 0.0553 1 0.0
Co2 Co+2 1.0412 0.6727 0.1023 0.25 0.0
O9 O-2 0.4927 0.1944 0.063 1 0.0
P2 P+5 0.617 0.8299 0.09911 1 0.0
O1 O-2 0.5874 0.8237 -0.0019 1 0.0
O6 O-2 0.6254 0.6861 0.1328 1 0.0
B1 B+3 0.8522 1.152 0.0935 1 0.0
O10 O-2 0.8125 0.5289 0.1368 1 0.0
P1 P+5 0.1666 0.3848 0.09166 1 0.0
O2 O-2 0.1828 0.4128 0.1888 1 0.0
O11 O-2 0.123 -0.069 0.086 0.5 0.0
O3 O-2 0.792 0.9776 0.1155 1 0.0
